data_7706158
loop_
_publ_author_name
'Malinowski, Przemys\/law J'
'Zhuravlev, Vadim'
'Jaro\'n, Tomasz'
'Santiso-Quinones, Gustavo'
'Krossing, Ingo'

_publ_section_title
;
 Extending the chemistry of weakly basic ligands: solvates of
 Ag<sup>+</sup> and Cu<sup>+</sup> stabilized by
 [Al{OC(CF<sub>3</sub>)<sub>3</sub>}<sub>4</sub>]<sup>-</sup> anion as
 model examples in the screening of useful weakly interacting solvents.
;
_journal_issue 6
_journal_name_full 'Dalton transactions (Cambridge, England : 2003)'
_journal_page_first 2050
_journal_page_last 2056
_journal_paper_doi 10.1039/d0dt03437a
_journal_volume 50
_journal_year 2021
_chemical_formula_moiety '2(C16 Al F36 O4), 2(C4 H8 Ag Cl8), C H2 Cl2'
_chemical_formula_sum 'C41 H18 Ag2 Al2 Cl18 F72 O8'
_chemical_formula_weight 2914.35
_space_group_crystal_system triclinic
_space_group_IT_number 2
_space_group_name_Hall '-P 1'
_space_group_name_H-M_alt 'P -1'
_atom_sites_solution_hydrogens geom
_atom_sites_solution_primary direct
_audit_creation_method
;
FinalCif V79 by Daniel Kratzert, Freiburg 2020,
https://github.com/dkratzert/FinalCif
;
_audit_update_record
;
2020-11-25 deposited with the CCDC.	2020-12-18 downloaded from the CCDC.
;
_cell_angle_alpha 79.397(2)
_cell_angle_beta 80.251(2)
_cell_angle_gamma 86.321(2)
_cell_formula_units_Z 1
_cell_length_a 9.7789(3)
_cell_length_b 15.2594(4)
_cell_length_c 15.3111(4)
_cell_measurement_reflns_used 5405
_cell_measurement_temperature 100(2)
_cell_measurement_theta_max 19.2025
_cell_measurement_theta_min 2.472
_cell_volume 2212.00(11)
_computing_cell_refinement 'SAINT V8.40B'
_computing_data_collection 'Bruker BIS BIS 1.2.1.21/18-Nov-2005'
_computing_data_reduction 'SAINT V8.40B'
_computing_molecular_graphics ShelxLe-1008
_computing_publication_material 'Vesta (Momma, Izumi, 2011)'
_computing_structure_refinement 'SHELXL-2018/3 (Sheldrick, 2018)'
_computing_structure_solution 'SHELXT 2018/2 (Sheldrick, 2018)'
_diffrn_ambient_environment N~2~
_diffrn_ambient_temperature 100(2)
_diffrn_detector CCD
_diffrn_detector_area_resol_mean 8.3
_diffrn_detector_type 'Bruker APEXII'
_diffrn_measured_fraction_theta_full 0.978
_diffrn_measured_fraction_theta_max 0.978
_diffrn_measurement_device 'three-circle diffractometer'
_diffrn_measurement_device_type 'Bruker APEX2 QUAZAR'
_diffrn_measurement_method '\w and \f scans'
_diffrn_measurement_specimen_support 'MiTeGen micromount'
_diffrn_radiation_monochromator 'mirror optics'
_diffrn_radiation_probe x-ray
_diffrn_radiation_type MoK\a
_diffrn_radiation_wavelength 0.71073
_diffrn_reflns_av_R_equivalents 0.0652
_diffrn_reflns_av_unetI/netI 0.0672
_diffrn_reflns_Laue_measured_fraction_full 0.978
_diffrn_reflns_Laue_measured_fraction_max 0.978
_diffrn_reflns_limit_h_max 11
_diffrn_reflns_limit_h_min -11
_diffrn_reflns_limit_k_max 18
_diffrn_reflns_limit_k_min -18
_diffrn_reflns_limit_l_max 18
_diffrn_reflns_limit_l_min -18
_diffrn_reflns_number 37459
_diffrn_reflns_point_group_measured_fraction_full 0.978
_diffrn_reflns_point_group_measured_fraction_max 0.978
_diffrn_reflns_theta_full 25.203
_diffrn_reflns_theta_max 25.203
_diffrn_reflns_theta_min 1.358
_diffrn_source 'microfocus sealed X-ray tube'
_diffrn_source_current 40.0
_diffrn_source_type 'Incoatec I\ms'
_diffrn_source_voltage 50.0
_exptl_absorpt_coefficient_mu 1.204
_exptl_absorpt_correction_T_max 0.7452
_exptl_absorpt_correction_T_min 0.6875
_exptl_absorpt_correction_type multi-scan
_exptl_absorpt_process_details
;
 SADABS 2016/2: Krause, L., Herbst-Irmer, R., Sheldrick G.M. & Stalke D.,
 J. Appl. Cryst. 48 (2015) 3-10
;
_exptl_crystal_colour colourless
_exptl_crystal_density_diffrn 2.188
_exptl_crystal_description plate
_exptl_crystal_F_000 1402
_exptl_crystal_size_max 0.200
_exptl_crystal_size_mid 0.200
_exptl_crystal_size_min 0.100
_refine_diff_density_max 0.956
_refine_diff_density_min -0.759
_refine_diff_density_rms 0.118
_refine_ls_extinction_method none
_refine_ls_goodness_of_fit_ref 1.034
_refine_ls_hydrogen_treatment constr
_refine_ls_matrix_type full
_refine_ls_number_parameters 882
_refine_ls_number_reflns 7798
_refine_ls_number_restraints 6897
_refine_ls_restrained_S_all 0.866
_refine_ls_R_factor_all 0.1189
_refine_ls_R_factor_gt 0.0676
_refine_ls_shift/su_max 0.001
_refine_ls_shift/su_mean 0.000
_refine_ls_structure_factor_coef Fsqd
_refine_ls_weighting_details 'w=1/[\s^2^(Fo^2^)+(0.0790P)^2^+10.9800P] where P=(Fo^2^+2Fc^2^)/3'
_refine_ls_weighting_scheme calc
_refine_ls_wR_factor_gt 0.1583
_refine_ls_wR_factor_ref 0.1878
_reflns_Friedel_coverage 0.000
_reflns_number_gt 4813
_reflns_number_total 7798
_reflns_threshold_expression 'I > 2\s(I)'
_cod_data_source_file d0dt03437a2.cif
_cod_data_source_block ag(ch2cl2)4_654
_cod_depositor_comments 'Adding full bibliography for 7706158--7706165.cif.'
_cod_database_code 7706158
_shelx_shelxl_version_number 2018/3
_shelx_space_group_comment
;
The symmetry employed for this shelxl refinement is uniquely defined
by the following loop, which should always be used as a source of
symmetry information in preference to the above space-group names.
They are only intended as comments.
;
_olex2_diffrn_ambient_temperature_device 'Oxford Cryostream 800'

loop_
_space_group_symop_operation_xyz
'x, y, z'
'-x, -y, -z'

loop_
_atom_site_label
_atom_site_type_symbol
_atom_site_fract_x
_atom_site_fract_y
_atom_site_fract_z
_atom_site_U_iso_or_equiv
_atom_site_adp_type
_atom_site_occupancy
_atom_site_site_symmetry_order
_atom_site_calc_flag
_atom_site_refinement_flags_posn
_atom_site_refinement_flags_adp
_atom_site_refinement_flags_occupancy
_atom_site_disorder_assembly
_atom_site_disorder_group
O1_3 O 1.0268(7) 0.7717(5) 0.3682(4) 0.067(2) Uani 1 1 d D U . A 1
C1_3 C 1.0736(7) 0.7669(4) 0.4474(4) 0.0344(15) Uani 1 1 d D U . A 1
C2_3 C 1.2128(7) 0.7139(5) 0.4386(5) 0.0498(19) Uani 1 1 d D U . A 1
F1_3 F 1.2079(6) 0.6422(4) 0.4015(4) 0.0775(18) Uani 1 1 d D U . A 1
F2_3 F 1.2533(6) 0.6844(4) 0.5184(4) 0.0767(17) Uani 1 1 d D U . A 1
F3_3 F 1.3130(5) 0.7647(4) 0.3883(4) 0.0760(17) Uani 1 1 d D U . A 1
C3_3 C 1.0931(9) 0.8604(5) 0.4651(5) 0.053(2) Uani 1 1 d D U . A 1
F4_3 F 0.9727(7) 0.8984(4) 0.4941(4) 0.087(2) Uani 1 1 d D U . A 1
F5_3 F 1.1514(6) 0.9125(3) 0.3919(4) 0.0781(18) Uani 1 1 d D U . A 1
F6_3 F 1.1752(7) 0.8576(4) 0.5280(4) 0.0769(17) Uani 1 1 d D U . A 1
C4_3 C 0.9718(8) 0.7164(5) 0.5258(4) 0.0425(17) Uani 1 1 d D U . A 1
F7_3 F 0.8398(5) 0.7444(4) 0.5193(4) 0.0746(17) Uani 1 1 d D U . A 1
F8_3 F 0.9966(6) 0.7271(3) 0.6058(3) 0.0642(15) Uani 1 1 d D U . A 1
F9_3 F 0.9782(5) 0.6294(3) 0.5256(3) 0.0514(12) Uani 1 1 d D U . A 1
O1_11 O 1.0213(15) 0.7737(14) 0.2021(8) 0.032(3) Uani 0.454(7) 1 d D U P A 2
C1_11 C 1.1074(12) 0.8064(8) 0.1254(8) 0.0287(13) Uani 0.454(7) 1 d D U P A 2
C2_11 C 1.0258(14) 0.8201(9) 0.0460(8) 0.045(3) Uani 0.454(7) 1 d D U P A 2
F1_11 F 0.971(2) 0.7456(14) 0.037(2) 0.069(3) Uani 0.454(7) 1 d D U P A 2
F2_11 F 1.1051(17) 0.8469(15) -0.0323(8) 0.124(6) Uani 0.454(7) 1 d D U P A 2
F3_11 F 0.9265(14) 0.8839(10) 0.0555(12) 0.075(5) Uani 0.454(7) 1 d D U P A 2
C3_11 C 1.1692(14) 0.8944(8) 0.1309(9) 0.040(3) Uani 0.454(7) 1 d D U P A 2
F4_11 F 1.253(2) 0.8849(12) 0.1919(13) 0.110(7) Uani 0.454(7) 1 d D U P A 2
F5_11 F 1.074(2) 0.9561(14) 0.1500(16) 0.067(6) Uani 0.454(7) 1 d D U P A 2
F6_11 F 1.247(2) 0.9299(14) 0.0549(12) 0.110(7) Uani 0.454(7) 1 d D U P A 2
C4_11 C 1.2237(12) 0.7348(8) 0.1103(8) 0.038(3) Uani 0.454(7) 1 d D U P A 2
F7_11 F 1.2995(16) 0.7180(11) 0.1759(10) 0.081(5) Uani 0.454(7) 1 d D U P A 2
F8_11 F 1.3106(13) 0.7595(8) 0.0336(8) 0.076(4) Uani 0.454(7) 1 d D U P A 2
F9_11 F 1.172(2) 0.6589(9) 0.1031(13) 0.068(5) Uani 0.454(7) 1 d D U P A 2
O1_10 O 0.9842(12) 0.7807(11) 0.1878(6) 0.032(3) Uani 0.546(7) 1 d D U P A 1
C1_10 C 1.0972(11) 0.8090(7) 0.1249(7) 0.0287(13) Uani 0.546(7) 1 d D U P A 1
C2_10 C 1.2349(11) 0.7959(7) 0.1630(7) 0.040(2) Uani 0.546(7) 1 d D U P A 1
F1_10 F 1.2431(13) 0.8579(8) 0.2134(6) 0.048(3) Uani 0.546(7) 1 d D U P A 1
F2_10 F 1.3457(8) 0.7995(7) 0.0974(6) 0.062(3) Uani 0.546(7) 1 d D U P A 1
F3_10 F 1.2411(9) 0.7153(6) 0.2160(6) 0.039(2) Uani 0.546(7) 1 d D U P A 1
C3_10 C 1.1065(13) 0.7550(8) 0.0482(7) 0.043(2) Uani 0.546(7) 1 d D U P A 1
F4_10 F 0.9836(19) 0.7488(13) 0.0247(18) 0.069(3) Uani 0.546(7) 1 d D U P A 1
F5_10 F 1.1631(18) 0.6737(8) 0.0700(9) 0.050(3) Uani 0.546(7) 1 d D U P A 1
F6_10 F 1.1830(12) 0.7944(7) -0.0278(5) 0.065(3) Uani 0.546(7) 1 d D U P A 1
C4_10 C 1.0733(11) 0.9088(7) 0.0882(8) 0.041(3) Uani 0.546(7) 1 d D U P A 1
F7_10 F 0.9744(11) 0.9189(7) 0.0359(7) 0.055(3) Uani 0.546(7) 1 d D U P A 1
F8_10 F 1.1889(10) 0.9446(10) 0.0383(8) 0.049(3) Uani 0.546(7) 1 d D U P A 1
F9_10 F 1.0330(17) 0.9547(10) 0.1540(11) 0.049(3) Uani 0.546(7) 1 d D U P A 1
Cl1_9 Cl 0.6318(2) 0.69213(13) 0.97542(14) 0.0489(5) Uani 1 1 d D U . . .
Cl2_9 Cl 0.5731(2) 0.88212(14) 0.92609(14) 0.0508(6) Uani 1 1 d D U . . .
C1_9 C 0.6417(9) 0.7985(4) 1.0034(6) 0.046(2) Uani 1 1 d D U . . .
H1A_9 H 0.589470 0.799392 1.064596 0.055 Uiso 1 1 calc R U . . .
H1AB_9 H 0.739832 0.810525 1.003851 0.055 Uiso 1 1 calc R U . . .
Cl1_8 Cl 0.9190(2) 0.80655(15) 0.80159(14) 0.0474(5) Uani 1 1 d D U . . .
Cl2_8 Cl 0.7144(2) 0.87149(16) 0.68367(14) 0.0509(6) Uani 1 1 d D U . . .
C1_8 C 0.8565(9) 0.8981(5) 0.7291(6) 0.053(2) Uani 1 1 d D U . . .
H1A_8 H 0.828358 0.947562 0.762878 0.064 Uiso 1 1 calc R U . . .
H1AB_8 H 0.932191 0.919120 0.679402 0.064 Uiso 1 1 calc R U . . .
Cl1_7 Cl 0.4840(3) 0.71087(19) 0.64071(17) 0.0699(7) Uani 1 1 d D U . . .
Cl2_7 Cl 0.3406(3) 0.7102(2) 0.82201(18) 0.0798(9) Uani 1 1 d D U . . .
C1_7 C 0.3237(9) 0.7034(6) 0.7110(5) 0.058(3) Uani 1 1 d D U . . .
H1A_7 H 0.282175 0.646036 0.710410 0.069 Uiso 1 1 calc R U . . .
H1AB_7 H 0.260404 0.752264 0.688182 0.069 Uiso 1 1 calc R U . . .
Cl1_6 Cl 0.7816(3) 0.60151(16) 0.74538(19) 0.0682(7) Uani 1 1 d D U . . .
Cl2_6 Cl 0.5828(3) 0.50064(19) 0.88325(19) 0.0765(8) Uani 1 1 d D U . . .
C1_6 C 0.6799(12) 0.5066(6) 0.7763(7) 0.076(3) Uani 1 1 d D U . . .
H1A_6 H 0.616543 0.507836 0.732062 0.091 Uiso 1 1 calc R U . . .
H1AB_6 H 0.741285 0.452542 0.774756 0.091 Uiso 1 1 calc R U . . .
Cl1_5 Cl -0.0192(17) 0.5693(10) 0.9308(10) 0.158(7) Uani 0.5 1 d D U P B -1
Cl2_5 Cl -0.028(2) 0.4258(11) 1.0818(10) 0.194(9) Uani 0.5 1 d D U P B -1
C1_5 C 0.080(2) 0.4911(15) 0.9940(15) 0.131(12) Uani 0.5 1 d D U P B -1
H1A_5 H 0.146051 0.522306 1.019315 0.158 Uiso 0.5 1 calc R U P B -1
H1AB_5 H 0.135011 0.452283 0.954725 0.158 Uiso 0.5 1 calc R U P B -1
O1_4 O 0.8129(5) 0.8776(3) 0.3006(5) 0.0539(17) Uani 1 1 d D U . . .
C1_4 C 0.6935(6) 0.9275(4) 0.3051(4) 0.0294(14) Uani 1 1 d D U . . .
C2_4 C 0.7294(8) 1.0265(5) 0.2827(6) 0.056(2) Uani 1 1 d D U . . .
F1_4 F 0.8298(6) 1.0409(4) 0.3266(5) 0.0814(18) Uani 1 1 d D U . . .
F2_4 F 0.6210(6) 1.0797(3) 0.3099(5) 0.084(2) Uani 1 1 d D U . . .
F3_4 F 0.7732(7) 1.0505(3) 0.1947(4) 0.0789(18) Uani 1 1 d D U . . .
C3_4 C 0.6036(8) 0.9088(5) 0.2376(5) 0.053(2) Uani 1 1 d D U . . .
F4_4 F 0.5440(6) 0.8299(3) 0.2656(4) 0.0748(17) Uani 1 1 d D U . . .
F5_4 F 0.6845(7) 0.9051(5) 0.1589(4) 0.104(2) Uani 1 1 d D U . . .
F6_4 F 0.5043(6) 0.9695(4) 0.2245(4) 0.0781(17) Uani 1 1 d D U . . .
C4_4 C 0.6084(8) 0.9064(5) 0.4008(5) 0.055(2) Uani 1 1 d D U . . .
F7_4 F 0.6017(6) 0.8189(3) 0.4294(4) 0.0726(17) Uani 1 1 d D U . . .
F8_4 F 0.4772(5) 0.9373(4) 0.4053(4) 0.0684(16) Uani 1 1 d D U . . .
F9_4 F 0.6715(8) 0.9416(5) 0.4582(4) 0.105(2) Uani 1 1 d D U . . .
O1_2 O 0.801(4) 0.6935(18) 0.315(3) 0.0443(18) Uani 0.215(7) 1 d D U P A 2
C1_2 C 0.7676(19) 0.6084(15) 0.3190(13) 0.0358(14) Uani 0.215(7) 1 d D U P A 2
C2_2 C 0.884(2) 0.5419(16) 0.3449(15) 0.045(5) Uani 0.215(7) 1 d D U P A 2
F1_2 F 1.006(2) 0.5773(18) 0.306(3) 0.073(9) Uani 0.215(7) 1 d D U P A 2
F2_2 F 0.879(5) 0.463(2) 0.320(3) 0.036(8) Uani 0.215(7) 1 d D U P A 2
F3_2 F 0.877(3) 0.5247(18) 0.4344(15) 0.082(8) Uani 0.215(7) 1 d D U P A 2
C3_2 C 0.639(2) 0.5908(15) 0.3916(15) 0.055(5) Uani 0.215(7) 1 d D U P A 2
F4_2 F 0.530(2) 0.6315(18) 0.358(2) 0.083(8) Uani 0.215(7) 1 d D U P A 2
F5_2 F 0.659(3) 0.621(2) 0.4656(16) 0.081(8) Uani 0.215(7) 1 d D U P A 2
F6_2 F 0.616(5) 0.5035(16) 0.417(3) 0.096(12) Uani 0.215(7) 1 d D U P A 2
C4_2 C 0.736(2) 0.5992(15) 0.2260(14) 0.051(4) Uani 0.215(7) 1 d D U P A 2
F7_2 F 0.647(4) 0.6644(19) 0.198(2) 0.087(8) Uani 0.215(7) 1 d D U P A 2
F8_2 F 0.677(5) 0.5219(19) 0.229(3) 0.081(9) Uani 0.215(7) 1 d D U P A 2
F9_2 F 0.854(3) 0.6031(16) 0.1679(16) 0.092(9) Uani 0.215(7) 1 d D U P A 2
O1_1 O 0.7962(12) 0.6926(6) 0.3300(8) 0.0443(18) Uani 0.785(7) 1 d D U P A 1
C1_1 C 0.7627(9) 0.6105(6) 0.3207(6) 0.0358(14) Uani 0.785(7) 1 d D U P A 1
C2_1 C 0.6786(10) 0.6171(7) 0.2428(7) 0.056(2) Uani 0.785(7) 1 d D U P A 1
F1_1 F 0.5474(7) 0.6443(5) 0.2654(7) 0.084(3) Uani 0.785(7) 1 d D U P A 1
F2_1 F 0.6779(14) 0.5409(6) 0.2119(9) 0.077(3) Uani 0.785(7) 1 d D U P A 1
F3_1 F 0.7391(9) 0.6767(5) 0.1711(5) 0.073(2) Uani 0.785(7) 1 d D U P A 1
C3_1 C 0.8922(9) 0.5497(6) 0.3041(6) 0.038(2) Uani 0.785(7) 1 d D U P A 1
F4_1 F 0.9838(8) 0.5567(6) 0.3568(6) 0.058(2) Uani 0.785(7) 1 d D U P A 1
F5_1 F 0.9575(7) 0.5719(4) 0.2179(5) 0.060(2) Uani 0.785(7) 1 d D U P A 1
F6_1 F 0.8623(16) 0.4635(6) 0.3171(10) 0.047(3) Uani 0.785(7) 1 d D U P A 1
C4_1 C 0.6723(10) 0.5669(6) 0.4087(7) 0.056(2) Uani 0.785(7) 1 d D U P A 1
F7_1 F 0.7483(9) 0.5388(5) 0.4734(5) 0.078(3) Uani 0.785(7) 1 d D U P A 1
F8_1 F 0.6033(12) 0.4976(6) 0.3949(8) 0.071(3) Uani 0.785(7) 1 d D U P A 1
F9_1 F 0.5742(8) 0.6257(4) 0.4370(6) 0.070(3) Uani 0.785(7) 1 d D U P A 1
Ag Ag 0.61593(7) 0.73376(5) 0.80090(5) 0.0508(2) Uani 1 1 d . . . . .
Al1 Al 0.9073(2) 0.78037(12) 0.29877(12) 0.0190(4) Uani 1 1 d D . . . .

loop_
_atom_site_aniso_label
_atom_site_aniso_U_11
_atom_site_aniso_U_22
_atom_site_aniso_U_33
_atom_site_aniso_U_23
_atom_site_aniso_U_13
_atom_site_aniso_U_12
O1_3 0.062(4) 0.098(5) 0.042(3) 0.020(3) -0.034(3) -0.029(4)
C1_3 0.031(4) 0.046(4) 0.026(3) 0.001(3) -0.010(3) -0.004(3)
C2_3 0.034(4) 0.052(5) 0.069(5) -0.025(4) -0.004(4) -0.011(3)
F1_3 0.063(4) 0.071(4) 0.102(4) -0.050(3) 0.025(3) -0.024(3)
F2_3 0.060(4) 0.060(4) 0.118(5) -0.007(3) -0.048(3) 0.007(3)
F3_3 0.040(3) 0.073(4) 0.115(5) -0.030(3) 0.011(3) -0.019(3)
C3_3 0.062(5) 0.041(4) 0.049(5) -0.002(3) -0.002(4) -0.002(4)
F4_3 0.091(4) 0.041(3) 0.108(5) -0.005(3) 0.023(4) 0.014(3)
F5_3 0.090(4) 0.041(3) 0.084(4) 0.018(3) 0.011(3) -0.012(3)
F6_3 0.111(5) 0.058(3) 0.074(4) -0.025(3) -0.021(3) -0.031(3)
C4_3 0.050(4) 0.044(4) 0.029(3) 0.001(3) 0.000(3) -0.002(4)
F7_3 0.038(3) 0.075(4) 0.088(4) 0.022(3) 0.015(3) 0.003(3)
F8_3 0.106(5) 0.055(3) 0.027(2) -0.005(2) 0.000(3) -0.010(3)
F9_3 0.061(3) 0.043(3) 0.046(3) 0.000(2) -0.001(2) -0.012(2)
O1_11 0.033(5) 0.027(3) 0.030(3) 0.002(3) 0.005(4) 0.002(4)
C1_11 0.028(3) 0.029(3) 0.025(3) -0.001(2) 0.002(2) -0.001(2)
C2_11 0.049(7) 0.043(6) 0.045(5) 0.003(6) -0.020(5) 0.002(5)
F1_11 0.091(5) 0.067(4) 0.063(7) -0.025(4) -0.038(4) 0.002(3)
F2_11 0.113(13) 0.196(18) 0.040(6) 0.039(9) -0.016(7) 0.009(10)
F3_11 0.057(9) 0.070(9) 0.114(12) -0.025(9) -0.053(8) 0.015(7)
C3_11 0.033(7) 0.036(5) 0.049(7) -0.009(5) 0.002(5) -0.009(4)
F4_11 0.122(14) 0.061(11) 0.168(13) 0.012(10) -0.102(12) -0.045(9)
F5_11 0.081(13) 0.038(8) 0.091(11) -0.041(8) -0.005(8) 0.002(8)
F6_11 0.114(15) 0.080(13) 0.112(10) -0.019(9) 0.067(10) -0.056(12)
C4_11 0.031(6) 0.039(5) 0.040(6) -0.006(5) -0.002(4) 0.008(5)
F7_11 0.070(11) 0.096(10) 0.083(9) -0.024(9) -0.039(8) 0.047(9)
F8_11 0.060(8) 0.069(8) 0.077(8) -0.005(7) 0.035(6) 0.010(6)
F9_11 0.058(9) 0.035(6) 0.103(16) -0.019(8) 0.018(9) 0.005(6)
O1_10 0.033(5) 0.027(3) 0.030(3) 0.002(3) 0.005(4) 0.002(4)
C1_10 0.028(3) 0.029(3) 0.025(3) -0.001(2) 0.002(2) -0.001(2)
C2_10 0.029(5) 0.046(5) 0.040(6) -0.001(4) 0.001(4) 0.001(5)
F1_10 0.046(6) 0.057(7) 0.039(5) 0.006(4) 0.001(4) -0.037(5)
F2_10 0.026(5) 0.100(8) 0.043(5) 0.013(5) 0.011(4) 0.016(5)
F3_10 0.019(5) 0.050(5) 0.038(5) 0.003(4) 0.005(4) 0.015(4)
C3_10 0.050(6) 0.044(5) 0.031(5) -0.007(4) 0.001(4) 0.006(5)
F4_10 0.091(5) 0.067(4) 0.063(7) -0.025(4) -0.038(4) 0.002(3)
F5_10 0.065(7) 0.048(5) 0.038(7) -0.018(4) -0.008(5) 0.011(5)
F6_10 0.082(7) 0.079(7) 0.026(4) -0.011(4) 0.014(5) 0.013(6)
C4_10 0.035(6) 0.039(5) 0.039(6) 0.012(4) 0.005(4) -0.001(5)
F7_10 0.045(6) 0.055(7) 0.052(5) 0.022(5) -0.009(4) 0.007(5)
F8_10 0.037(5) 0.044(6) 0.051(5) 0.023(4) 0.006(4) -0.006(5)
F9_10 0.050(8) 0.030(5) 0.061(6) 0.000(5) 0.001(5) -0.008(5)
Cl1_9 0.0586(14) 0.0382(11) 0.0467(12) -0.0028(9) -0.0033(10) -0.0042(10)
Cl2_9 0.0569(14) 0.0421(12) 0.0465(12) 0.0017(9) -0.0018(10) 0.0048(10)
C1_9 0.053(6) 0.039(5) 0.050(5) -0.005(4) -0.022(4) -0.004(4)
Cl1_8 0.0386(12) 0.0566(13) 0.0422(11) 0.0072(10) -0.0071(9) -0.0101(10)
Cl2_8 0.0383(12) 0.0648(14) 0.0485(12) -0.0066(11) -0.0085(10) 0.0019(11)
C1_8 0.049(6) 0.045(5) 0.061(6) 0.014(4) -0.019(5) -0.015(4)
Cl1_7 0.0671(18) 0.0878(19) 0.0653(16) -0.0300(14) -0.0192(13) -0.0115(14)
Cl2_7 0.0732(19) 0.107(2) 0.0568(15) 0.0014(15) -0.0129(14) -0.0250(17)
C1_7 0.064(6) 0.047(5) 0.073(6) -0.011(5) -0.037(5) -0.013(5)
Cl1_6 0.0526(15) 0.0467(13) 0.0904(18) 0.0066(13) 0.0097(13) 0.0001(11)
Cl2_6 0.0682(18) 0.0708(17) 0.0855(19) -0.0187(14) 0.0180(15) -0.0328(15)
C1_6 0.088(8) 0.047(6) 0.091(8) -0.023(5) 0.009(6) -0.018(6)
Cl1_5 0.191(12) 0.126(10) 0.199(15) -0.088(8) -0.130(11) 0.111(9)
Cl2_5 0.32(2) 0.137(11) 0.122(8) -0.083(6) 0.066(11) -0.042(11)
C1_5 0.20(3) 0.09(2) 0.14(2) -0.066(17) -0.09(2) 0.09(2)
O1_4 0.024(3) 0.020(3) 0.108(5) -0.005(3) 0.006(3) 0.004(2)
C1_4 0.020(3) 0.020(3) 0.049(4) -0.009(3) -0.006(3) 0.005(2)
C2_4 0.046(5) 0.032(4) 0.093(5) -0.013(4) -0.012(4) -0.006(3)
F1_4 0.060(4) 0.063(4) 0.135(5) -0.036(4) -0.025(4) -0.030(3)
F2_4 0.061(4) 0.026(3) 0.163(6) -0.030(3) 0.002(4) 0.004(2)
F3_4 0.094(5) 0.039(3) 0.085(4) 0.021(3) 0.005(3) -0.005(3)
C3_4 0.050(5) 0.058(5) 0.055(4) -0.010(4) -0.013(4) -0.009(4)
F4_4 0.056(4) 0.055(3) 0.124(5) -0.029(3) -0.023(3) -0.022(3)
F5_4 0.112(5) 0.157(7) 0.055(3) -0.057(4) 0.010(3) -0.040(5)
F6_4 0.071(4) 0.077(4) 0.093(4) -0.005(3) -0.049(3) 0.011(3)
C4_4 0.060(5) 0.053(4) 0.048(4) -0.003(4) -0.007(4) 0.010(4)
F7_4 0.064(4) 0.048(3) 0.085(4) 0.014(3) 0.019(3) 0.000(3)
F8_4 0.056(3) 0.061(3) 0.071(4) -0.004(3) 0.020(3) 0.021(3)
F9_4 0.142(6) 0.132(6) 0.056(4) -0.024(4) -0.043(4) -0.013(5)
O1_2 0.049(3) 0.019(2) 0.060(5) -0.015(3) 0.018(3) -0.014(2)
C1_2 0.037(3) 0.014(3) 0.055(3) -0.005(3) -0.003(3) -0.005(2)
C2_2 0.036(7) 0.028(7) 0.074(9) -0.008(8) -0.019(8) -0.004(6)
F1_2 0.029(8) 0.021(12) 0.17(2) -0.030(16) -0.002(14) 0.001(8)
F2_2 0.019(15) 0.017(9) 0.071(18) 0.002(12) -0.013(14) -0.001(8)
F3_2 0.10(2) 0.069(17) 0.083(10) -0.021(11) -0.046(11) 0.043(16)
C3_2 0.048(8) 0.025(9) 0.081(9) -0.001(8) 0.015(7) -0.005(7)
F4_2 0.051(10) 0.063(15) 0.13(2) -0.012(16) -0.007(13) 0.001(11)
F5_2 0.08(2) 0.077(17) 0.073(12) -0.017(12) 0.013(11) 0.019(16)
F6_2 0.10(2) 0.028(10) 0.12(2) 0.009(12) 0.063(18) -0.011(11)
C4_2 0.072(10) 0.023(8) 0.061(7) -0.010(7) -0.023(7) 0.015(8)
F7_2 0.115(17) 0.047(12) 0.106(18) 0.002(13) -0.061(14) 0.030(14)
F8_2 0.109(18) 0.029(10) 0.13(2) -0.014(13) -0.095(16) 0.015(11)
F9_2 0.146(17) 0.035(13) 0.071(13) -0.004(12) 0.029(14) 0.033(12)
O1_1 0.049(3) 0.019(2) 0.060(5) -0.015(3) 0.018(3) -0.014(2)
C1_1 0.037(3) 0.014(3) 0.055(3) -0.005(3) -0.003(3) -0.005(2)
C2_1 0.058(5) 0.035(5) 0.074(6) 0.002(4) -0.024(5) 0.009(5)
F1_1 0.040(4) 0.048(4) 0.164(9) 0.000(5) -0.042(5) 0.012(3)
F2_1 0.097(7) 0.051(5) 0.100(7) -0.014(5) -0.064(6) 0.002(5)
F3_1 0.077(6) 0.065(5) 0.072(5) 0.022(4) -0.031(4) -0.020(4)
C3_1 0.035(5) 0.025(4) 0.056(5) -0.008(4) -0.012(4) -0.001(3)
F4_1 0.046(5) 0.042(5) 0.096(6) -0.008(4) -0.039(4) -0.009(3)
F5_1 0.058(5) 0.034(3) 0.077(4) -0.020(3) 0.031(4) 0.001(3)
F6_1 0.045(7) 0.018(3) 0.082(7) -0.010(4) -0.017(5) -0.001(3)
C4_1 0.055(6) 0.036(5) 0.072(6) -0.007(5) 0.007(4) -0.009(4)
F7_1 0.110(7) 0.065(5) 0.059(4) 0.004(4) -0.015(4) -0.035(5)
F8_1 0.058(5) 0.038(4) 0.113(7) -0.021(4) 0.019(5) -0.029(4)
F9_1 0.058(5) 0.037(4) 0.096(6) -0.010(4) 0.043(4) -0.019(4)
Ag 0.0504(5) 0.0523(4) 0.0512(4) -0.0063(3) -0.0104(3) -0.0153(3)
Al1 0.0196(11) 0.0153(9) 0.0206(10) -0.0013(8) -0.0008(8) -0.0014(8)

loop_
_atom_type_symbol
_atom_type_description
_atom_type_scat_dispersion_real
_atom_type_scat_dispersion_imag
_atom_type_scat_source
C C 0.0033 0.0016 'International Tables Vol C Tables 4.2.6.8 and 6.1.1.4'
H H 0.0000 0.0000 'International Tables Vol C Tables 4.2.6.8 and 6.1.1.4'
O O 0.0106 0.0060 'International Tables Vol C Tables 4.2.6.8 and 6.1.1.4'
F F 0.0171 0.0103 'International Tables Vol C Tables 4.2.6.8 and 6.1.1.4'
Al Al 0.0645 0.0514 'International Tables Vol C Tables 4.2.6.8 and 6.1.1.4'
Ag Ag -0.8971 1.1015 'International Tables Vol C Tables 4.2.6.8 and 6.1.1.4'
Cl Cl 0.1484 0.1585 'International Tables Vol C Tables 4.2.6.8 and 6.1.1.4'

loop_
_geom_angle_atom_site_label_1
_geom_angle_atom_site_label_2
_geom_angle_atom_site_label_3
_geom_angle
_geom_angle_site_symmetry_1
_geom_angle_site_symmetry_3
_geom_angle_publ_flag
C1_3 O1_3 Al1 156.5(6) . . ?
O1_3 C1_3 C3_3 110.5(6) . . ?
O1_3 C1_3 C2_3 106.2(6) . . ?
C3_3 C1_3 C2_3 110.7(6) . . ?
O1_3 C1_3 C4_3 110.7(6) . . ?
C3_3 C1_3 C4_3 109.6(6) . . ?
C2_3 C1_3 C4_3 109.0(5) . . ?
F1_3 C2_3 F3_3 107.9(6) . . ?
F1_3 C2_3 F2_3 106.1(7) . . ?
F3_3 C2_3 F2_3 107.0(6) . . ?
F1_3 C2_3 C1_3 112.6(6) . . ?
F3_3 C2_3 C1_3 110.7(6) . . ?
F2_3 C2_3 C1_3 112.3(6) . . ?
F5_3 C3_3 F4_3 107.9(7) . . ?
F5_3 C3_3 F6_3 107.3(7) . . ?
F4_3 C3_3 F6_3 107.7(7) . . ?
F5_3 C3_3 C1_3 111.5(6) . . ?
F4_3 C3_3 C1_3 111.1(6) . . ?
F6_3 C3_3 C1_3 111.2(6) . . ?
F9_3 C4_3 F8_3 106.9(6) . . ?
F9_3 C4_3 F7_3 106.6(6) . . ?
F8_3 C4_3 F7_3 108.0(6) . . ?
F9_3 C4_3 C1_3 111.7(6) . . ?
F8_3 C4_3 C1_3 112.6(6) . . ?
F7_3 C4_3 C1_3 110.7(5) . . ?
C1_11 O1_11 Al1 155.4(16) . . ?
O1_11 C1_11 C3_11 112.1(12) . . ?
O1_11 C1_11 C2_11 108.8(11) . . ?
C3_11 C1_11 C2_11 109.8(10) . . ?
O1_11 C1_11 C4_11 107.2(10) . . ?
C3_11 C1_11 C4_11 110.4(10) . . ?
C2_11 C1_11 C4_11 108.5(9) . . ?
F2_11 C2_11 F1_11 105.3(16) . . ?
F2_11 C2_11 F3_11 106.2(13) . . ?
F1_11 C2_11 F3_11 110.1(15) . . ?
F2_11 C2_11 C1_11 112.5(11) . . ?
F1_11 C2_11 C1_11 112.4(14) . . ?
F3_11 C2_11 C1_11 110.1(11) . . ?
F5_11 C3_11 F6_11 105.9(14) . . ?
F5_11 C3_11 F4_11 107.5(15) . . ?
F6_11 C3_11 F4_11 104.5(15) . . ?
F5_11 C3_11 C1_11 112.8(13) . . ?
F6_11 C3_11 C1_11 112.9(12) . . ?
F4_11 C3_11 C1_11 112.7(11) . . ?
F9_11 C4_11 F7_11 108.1(13) . . ?
F9_11 C4_11 F8_11 105.9(13) . . ?
F7_11 C4_11 F8_11 107.1(12) . . ?
F9_11 C4_11 C1_11 111.0(12) . . ?
F7_11 C4_11 C1_11 112.9(11) . . ?
F8_11 C4_11 C1_11 111.5(10) . . ?
C1_10 O1_10 Al1 143.4(11) . . ?
O1_10 C1_10 C3_10 107.5(9) . . ?
O1_10 C1_10 C4_10 108.2(10) . . ?
C3_10 C1_10 C4_10 109.6(9) . . ?
O1_10 C1_10 C2_10 113.3(9) . . ?
C3_10 C1_10 C2_10 109.0(9) . . ?
C4_10 C1_10 C2_10 109.1(8) . . ?
F1_10 C2_10 F2_10 109.8(10) . . ?
F1_10 C2_10 F3_10 107.7(10) . . ?
F2_10 C2_10 F3_10 107.0(9) . . ?
F1_10 C2_10 C1_10 109.9(9) . . ?
F2_10 C2_10 C1_10 111.9(9) . . ?
F3_10 C2_10 C1_10 110.3(9) . . ?
F4_10 C3_10 F5_10 109.8(13) . . ?
F4_10 C3_10 F6_10 103.6(13) . . ?
F5_10 C3_10 F6_10 107.0(11) . . ?
F4_10 C3_10 C1_10 111.9(13) . . ?
F5_10 C3_10 C1_10 111.6(10) . . ?
F6_10 C3_10 C1_10 112.4(9) . . ?
F9_10 C4_10 F8_10 108.0(12) . . ?
F9_10 C4_10 F7_10 108.1(12) . . ?
F8_10 C4_10 F7_10 107.9(10) . . ?
F9_10 C4_10 C1_10 111.6(10) . . ?
F8_10 C4_10 C1_10 111.4(10) . . ?
F7_10 C4_10 C1_10 109.7(9) . . ?
C1_9 Cl1_9 Ag 101.6(3) . . ?
Cl2_9 C1_9 Cl1_9 111.1(4) . . ?
Cl2_9 C1_9 H1A_9 109.4 . . ?
Cl1_9 C1_9 H1A_9 109.4 . . ?
Cl2_9 C1_9 H1AB_9 109.4 . . ?
Cl1_9 C1_9 H1AB_9 109.4 . . ?
H1A_9 C1_9 H1AB_9 108.0 . . ?
C1_8 Cl2_8 Ag 102.3(3) . . ?
Cl2_8 C1_8 Cl1_8 112.4(4) . . ?
Cl2_8 C1_8 H1A_8 109.1 . . ?
Cl1_8 C1_8 H1A_8 109.1 . . ?
Cl2_8 C1_8 H1AB_8 109.1 . . ?
Cl1_8 C1_8 H1AB_8 109.1 . . ?
H1A_8 C1_8 H1AB_8 107.8 . . ?
C1_7 Cl2_7 Ag 100.1(3) . . ?
Cl1_7 C1_7 Cl2_7 111.3(5) . . ?
Cl1_7 C1_7 H1A_7 109.4 . . ?
Cl2_7 C1_7 H1A_7 109.4 . . ?
Cl1_7 C1_7 H1AB_7 109.4 . . ?
Cl2_7 C1_7 H1AB_7 109.4 . . ?
H1A_7 C1_7 H1AB_7 108.0 . . ?
C1_6 Cl1_6 Ag 104.9(4) . . ?
Cl2_6 C1_6 Cl1_6 112.1(5) . . ?
Cl2_6 C1_6 H1A_6 109.2 . . ?
Cl1_6 C1_6 H1A_6 109.2 . . ?
Cl2_6 C1_6 H1AB_6 109.2 . . ?
Cl1_6 C1_6 H1AB_6 109.2 . . ?
H1A_6 C1_6 H1AB_6 107.9 . . ?
Cl1_5 C1_5 Cl2_5 110.0(12) . . ?
Cl1_5 C1_5 H1A_5 109.7 . . ?
Cl2_5 C1_5 H1A_5 109.7 . . ?
Cl1_5 C1_5 H1AB_5 109.7 . . ?
Cl2_5 C1_5 H1AB_5 109.7 . . ?
H1A_5 C1_5 H1AB_5 108.2 . . ?
C1_4 O1_4 Al1 153.8(5) . . ?
O1_4 C1_4 C2_4 108.6(5) . . ?
O1_4 C1_4 C3_4 111.5(6) . . ?
C2_4 C1_4 C3_4 108.6(6) . . ?
O1_4 C1_4 C4_4 110.0(6) . . ?
C2_4 C1_4 C4_4 109.8(6) . . ?
C3_4 C1_4 C4_4 108.3(5) . . ?
F1_4 C2_4 F3_4 108.4(7) . . ?
F1_4 C2_4 F2_4 105.6(7) . . ?
F3_4 C2_4 F2_4 110.2(7) . . ?
F1_4 C2_4 C1_4 110.1(6) . . ?
F3_4 C2_4 C1_4 110.4(6) . . ?
F2_4 C2_4 C1_4 112.0(6) . . ?
F6_4 C3_4 F5_4 108.6(7) . . ?
F6_4 C3_4 F4_4 107.5(7) . . ?
F5_4 C3_4 F4_4 107.2(7) . . ?
F6_4 C3_4 C1_4 113.3(6) . . ?
F5_4 C3_4 C1_4 109.1(6) . . ?
F4_4 C3_4 C1_4 110.9(6) . . ?
F7_4 C4_4 F8_4 105.8(7) . . ?
F7_4 C4_4 F9_4 108.2(7) . . ?
F8_4 C4_4 F9_4 109.5(7) . . ?
F7_4 C4_4 C1_4 110.9(6) . . ?
F8_4 C4_4 C1_4 113.3(6) . . ?
F9_4 C4_4 C1_4 109.0(6) . . ?
C1_2 O1_2 Al1 156(3) . . ?
O1_2 C1_2 C2_2 112.1(19) . . ?
O1_2 C1_2 C3_2 106.7(15) . . ?
C2_2 C1_2 C3_2 108.9(13) . . ?
O1_2 C1_2 C4_2 108.1(18) . . ?
C2_2 C1_2 C4_2 109.9(13) . . ?
C3_2 C1_2 C4_2 111.2(14) . . ?
F1_2 C2_2 F2_2 108(2) . . ?
F1_2 C2_2 F3_2 110.5(19) . . ?
F2_2 C2_2 F3_2 106(2) . . ?
F1_2 C2_2 C1_2 108.3(16) . . ?
F2_2 C2_2 C1_2 114(2) . . ?
F3_2 C2_2 C1_2 110.1(15) . . ?
F4_2 C3_2 F6_2 109(2) . . ?
F4_2 C3_2 F5_2 111.8(19) . . ?
F6_2 C3_2 F5_2 106.3(19) . . ?
F4_2 C3_2 C1_2 108.3(16) . . ?
F6_2 C3_2 C1_2 111.9(19) . . ?
F5_2 C3_2 C1_2 109.2(16) . . ?
F9_2 C4_2 F8_2 109(2) . . ?
F9_2 C4_2 F7_2 110.2(19) . . ?
F8_2 C4_2 F7_2 106.7(19) . . ?
F9_2 C4_2 C1_2 109.0(16) . . ?
F8_2 C4_2 C1_2 111.3(19) . . ?
F7_2 C4_2 C1_2 110.4(16) . . ?
C1_1 O1_1 Al1 149.1(9) . . ?
O1_1 C1_1 C3_1 111.7(8) . . ?
O1_1 C1_1 C4_1 108.7(7) . . ?
C3_1 C1_1 C4_1 107.7(7) . . ?
O1_1 C1_1 C2_1 110.6(8) . . ?
C3_1 C1_1 C2_1 109.6(7) . . ?
C4_1 C1_1 C2_1 108.4(7) . . ?
F1_1 C2_1 F2_1 108.0(10) . . ?
F1_1 C2_1 F3_1 108.4(9) . . ?
F2_1 C2_1 F3_1 105.2(9) . . ?
F1_1 C2_1 C1_1 112.3(8) . . ?
F2_1 C2_1 C1_1 113.7(9) . . ?
F3_1 C2_1 C1_1 108.9(8) . . ?
F4_1 C3_1 F6_1 107.1(9) . . ?
F4_1 C3_1 F5_1 106.9(8) . . ?
F6_1 C3_1 F5_1 107.2(9) . . ?
F4_1 C3_1 C1_1 112.5(8) . . ?
F6_1 C3_1 C1_1 112.7(9) . . ?
F5_1 C3_1 C1_1 110.2(7) . . ?
F7_1 C4_1 F9_1 108.8(9) . . ?
F7_1 C4_1 F8_1 109.6(9) . . ?
F9_1 C4_1 F8_1 106.0(9) . . ?
F7_1 C4_1 C1_1 111.4(8) . . ?
F9_1 C4_1 C1_1 110.1(8) . . ?
F8_1 C4_1 C1_1 110.9(8) . . ?
Cl2_8 Ag Cl1_9 128.86(7) . . ?
Cl2_8 Ag Cl1_6 101.15(8) . . ?
Cl1_9 Ag Cl1_6 98.13(8) . . ?
Cl2_8 Ag Cl2_7 116.97(8) . . ?
Cl1_9 Ag Cl2_7 95.16(8) . . ?
Cl1_6 Ag Cl2_7 116.19(10) . . ?
O1_3 Al1 O1_4 110.3(4) . . ?
O1_2 Al1 O1_4 110.4(14) . . ?
O1_2 Al1 O1_11 106.5(16) . . ?
O1_4 Al1 O1_11 116.1(7) . . ?
O1_3 Al1 O1_1 111.1(5) . . ?
O1_4 Al1 O1_1 109.0(5) . . ?
O1_3 Al1 O1_10 111.8(5) . . ?
O1_4 Al1 O1_10 106.9(6) . . ?
O1_1 Al1 O1_10 107.6(7) . . ?

loop_
_geom_bond_atom_site_label_1
_geom_bond_atom_site_label_2
_geom_bond_distance
_geom_bond_site_symmetry_2
_geom_bond_publ_flag
O1_3 C1_3 1.355(7) . ?
O1_3 Al1 1.692(5) . ?
C1_3 C3_3 1.531(9) . ?
C1_3 C2_3 1.536(9) . ?
C1_3 C4_3 1.543(8) . ?
C2_3 F1_3 1.330(8) . ?
C2_3 F3_3 1.331(8) . ?
C2_3 F2_3 1.338(8) . ?
C3_3 F5_3 1.314(8) . ?
C3_3 F4_3 1.323(8) . ?
C3_3 F6_3 1.348(8) . ?
C4_3 F9_3 1.326(8) . ?
C4_3 F8_3 1.327(8) . ?
C4_3 F7_3 1.347(8) . ?
O1_11 C1_11 1.358(12) . ?
O1_11 Al1 1.710(10) . ?
C1_11 C3_11 1.530(12) . ?
C1_11 C2_11 1.539(12) . ?
C1_11 C4_11 1.544(12) . ?
C2_11 F2_11 1.324(12) . ?
C2_11 F1_11 1.325(13) . ?
C2_11 F3_11 1.339(12) . ?
C3_11 F5_11 1.319(12) . ?
C3_11 F6_11 1.320(12) . ?
C3_11 F4_11 1.330(12) . ?
C4_11 F9_11 1.324(12) . ?
C4_11 F7_11 1.325(12) . ?
C4_11 F8_11 1.335(11) . ?
O1_10 C1_10 1.371(11) . ?
O1_10 Al1 1.738(9) . ?
C1_10 C3_10 1.541(11) . ?
C1_10 C4_10 1.542(11) . ?
C1_10 C2_10 1.544(11) . ?
C2_10 F1_10 1.341(11) . ?
C2_10 F2_10 1.343(10) . ?
C2_10 F3_10 1.346(11) . ?
C3_10 F4_10 1.325(13) . ?
C3_10 F5_10 1.334(12) . ?
C3_10 F6_10 1.334(11) . ?
C4_10 F9_10 1.322(12) . ?
C4_10 F8_10 1.339(11) . ?
C4_10 F7_10 1.341(11) . ?
Cl1_9 C1_9 1.765(7) . ?
Cl1_9 Ag 2.659(2) . ?
Cl2_9 C1_9 1.756(7) . ?
C1_9 H1A_9 0.9900 . ?
C1_9 H1AB_9 0.9900 . ?
Cl1_8 C1_8 1.763(7) . ?
Cl2_8 C1_8 1.756(8) . ?
Cl2_8 Ag 2.618(2) . ?
C1_8 H1A_8 0.9900 . ?
C1_8 H1AB_8 0.9900 . ?
Cl1_7 C1_7 1.742(9) . ?
Cl2_7 C1_7 1.757(8) . ?
Cl2_7 Ag 2.696(3) . ?
C1_7 H1A_7 0.9900 . ?
C1_7 H1AB_7 0.9900 . ?
Cl1_6 C1_6 1.755(8) . ?
Cl1_6 Ag 2.677(3) . ?
Cl2_6 C1_6 1.738(9) . ?
C1_6 H1A_6 0.9900 . ?
C1_6 H1AB_6 0.9900 . ?
Cl1_5 C1_5 1.748(14) . ?
Cl2_5 C1_5 1.756(15) . ?
C1_5 H1A_5 0.9900 . ?
C1_5 H1AB_5 0.9900 . ?
O1_4 C1_4 1.351(7) . ?
O1_4 Al1 1.698(5) . ?
C1_4 C2_4 1.537(8) . ?
C1_4 C3_4 1.539(9) . ?
C1_4 C4_4 1.546(9) . ?
C2_4 F1_4 1.331(8) . ?
C2_4 F3_4 1.333(9) . ?
C2_4 F2_4 1.349(8) . ?
C3_4 F6_4 1.312(8) . ?
C3_4 F5_4 1.334(8) . ?
C3_4 F4_4 1.338(8) . ?
C4_4 F7_4 1.328(8) . ?
C4_4 F8_4 1.334(8) . ?
C4_4 F9_4 1.357(9) . ?
O1_2 C1_2 1.348(14) . ?
O1_2 Al1 1.692(14) . ?
C1_2 C2_2 1.532(13) . ?
C1_2 C3_2 1.536(13) . ?
C1_2 C4_2 1.540(13) . ?
C2_2 F1_2 1.334(14) . ?
C2_2 F2_2 1.336(14) . ?
C2_2 F3_2 1.338(14) . ?
C3_2 F4_2 1.323(14) . ?
C3_2 F6_2 1.339(14) . ?
C3_2 F5_2 1.345(14) . ?
C4_2 F9_2 1.330(14) . ?
C4_2 F8_2 1.337(14) . ?
C4_2 F7_2 1.343(13) . ?
O1_1 C1_1 1.353(9) . ?
O1_1 Al1 1.726(6) . ?
C1_1 C3_1 1.535(10) . ?
C1_1 C4_1 1.544(10) . ?
C1_1 C2_1 1.545(10) . ?
C2_1 F1_1 1.331(10) . ?
C2_1 F2_1 1.333(10) . ?
C2_1 F3_1 1.366(10) . ?
C3_1 F4_1 1.324(9) . ?
C3_1 F6_1 1.339(10) . ?
C3_1 F5_1 1.357(9) . ?
C4_1 F7_1 1.330(10) . ?
C4_1 F9_1 1.343(10) . ?
C4_1 F8_1 1.357(10) . ?

loop_
_geom_torsion_atom_site_label_1
_geom_torsion_atom_site_label_2
_geom_torsion_atom_site_label_3
_geom_torsion_atom_site_label_4
_geom_torsion
_geom_torsion_site_symmetry_1
_geom_torsion_site_symmetry_2
_geom_torsion_site_symmetry_3
_geom_torsion_site_symmetry_4
_geom_torsion_publ_flag
Al1 O1_3 C1_3 C3_3 -87.4(15) . . . . ?
Al1 O1_3 C1_3 C2_3 152.4(13) . . . . ?
Al1 O1_3 C1_3 C4_3 34.2(17) . . . . ?
O1_3 C1_3 C2_3 F1_3 -44.3(8) . . . . ?
C3_3 C1_3 C2_3 F1_3 -164.3(6) . . . . ?
C4_3 C1_3 C2_3 F1_3 75.1(8) . . . . ?
O1_3 C1_3 C2_3 F3_3 76.5(7) . . . . ?
C3_3 C1_3 C2_3 F3_3 -43.5(8) . . . . ?
C4_3 C1_3 C2_3 F3_3 -164.1(6) . . . . ?
O1_3 C1_3 C2_3 F2_3 -163.9(6) . . . . ?
C3_3 C1_3 C2_3 F2_3 76.1(7) . . . . ?
C4_3 C1_3 C2_3 F2_3 -44.6(8) . . . . ?
O1_3 C1_3 C3_3 F5_3 -42.6(9) . . . . ?
C2_3 C1_3 C3_3 F5_3 74.8(8) . . . . ?
C4_3 C1_3 C3_3 F5_3 -165.0(6) . . . . ?
O1_3 C1_3 C3_3 F4_3 77.7(8) . . . . ?
C2_3 C1_3 C3_3 F4_3 -164.8(6) . . . . ?
C4_3 C1_3 C3_3 F4_3 -44.6(8) . . . . ?
O1_3 C1_3 C3_3 F6_3 -162.3(6) . . . . ?
C2_3 C1_3 C3_3 F6_3 -44.8(8) . . . . ?
C4_3 C1_3 C3_3 F6_3 75.4(8) . . . . ?
O1_3 C1_3 C4_3 F9_3 73.8(8) . . . . ?
C3_3 C1_3 C4_3 F9_3 -164.0(6) . . . . ?
C2_3 C1_3 C4_3 F9_3 -42.7(8) . . . . ?
O1_3 C1_3 C4_3 F8_3 -165.9(6) . . . . ?
C3_3 C1_3 C4_3 F8_3 -43.7(8) . . . . ?
C2_3 C1_3 C4_3 F8_3 77.6(7) . . . . ?
O1_3 C1_3 C4_3 F7_3 -44.9(8) . . . . ?
C3_3 C1_3 C4_3 F7_3 77.3(7) . . . . ?
C2_3 C1_3 C4_3 F7_3 -161.4(6) . . . . ?
Al1 O1_11 C1_11 C3_11 28(3) . . . . ?
Al1 O1_11 C1_11 C2_11 -94(3) . . . . ?
Al1 O1_11 C1_11 C4_11 149(3) . . . . ?
O1_11 C1_11 C2_11 F2_11 -176.2(16) . . . . ?
C3_11 C1_11 C2_11 F2_11 60.8(16) . . . . ?
C4_11 C1_11 C2_11 F2_11 -59.9(16) . . . . ?
O1_11 C1_11 C2_11 F1_11 -58(2) . . . . ?
C3_11 C1_11 C2_11 F1_11 179.4(17) . . . . ?
C4_11 C1_11 C2_11 F1_11 58.7(18) . . . . ?
O1_11 C1_11 C2_11 F3_11 65.6(16) . . . . ?
C3_11 C1_11 C2_11 F3_11 -57.4(14) . . . . ?
C4_11 C1_11 C2_11 F3_11 -178.1(12) . . . . ?
O1_11 C1_11 C3_11 F5_11 -56.2(18) . . . . ?
C2_11 C1_11 C3_11 F5_11 64.9(16) . . . . ?
C4_11 C1_11 C3_11 F5_11 -175.6(14) . . . . ?
O1_11 C1_11 C3_11 F6_11 -176.2(15) . . . . ?
C2_11 C1_11 C3_11 F6_11 -55.1(16) . . . . ?
C4_11 C1_11 C3_11 F6_11 64.4(16) . . . . ?
O1_11 C1_11 C3_11 F4_11 65.8(17) . . . . ?
C2_11 C1_11 C3_11 F4_11 -173.2(15) . . . . ?
C4_11 C1_11 C3_11 F4_11 -53.6(17) . . . . ?
O1_11 C1_11 C4_11 F9_11 59.3(16) . . . . ?
C3_11 C1_11 C4_11 F9_11 -178.4(13) . . . . ?
C2_11 C1_11 C4_11 F9_11 -58.1(15) . . . . ?
O1_11 C1_11 C4_11 F7_11 -62.3(16) . . . . ?
C3_11 C1_11 C4_11 F7_11 60.1(15) . . . . ?
C2_11 C1_11 C4_11 F7_11 -179.6(13) . . . . ?
O1_11 C1_11 C4_11 F8_11 177.1(13) . . . . ?
C3_11 C1_11 C4_11 F8_11 -60.5(14) . . . . ?
C2_11 C1_11 C4_11 F8_11 59.8(14) . . . . ?
Al1 O1_10 C1_10 C3_10 162.7(16) . . . . ?
Al1 O1_10 C1_10 C4_10 -78.9(19) . . . . ?
Al1 O1_10 C1_10 C2_10 42(2) . . . . ?
O1_10 C1_10 C2_10 F1_10 -75.5(12) . . . . ?
C3_10 C1_10 C2_10 F1_10 164.9(9) . . . . ?
C4_10 C1_10 C2_10 F1_10 45.2(11) . . . . ?
O1_10 C1_10 C2_10 F2_10 162.2(11) . . . . ?
C3_10 C1_10 C2_10 F2_10 42.6(12) . . . . ?
C4_10 C1_10 C2_10 F2_10 -77.1(11) . . . . ?
O1_10 C1_10 C2_10 F3_10 43.2(14) . . . . ?
C3_10 C1_10 C2_10 F3_10 -76.4(11) . . . . ?
C4_10 C1_10 C2_10 F3_10 163.8(9) . . . . ?
O1_10 C1_10 C3_10 F4_10 44.3(15) . . . . ?
C4_10 C1_10 C3_10 F4_10 -73.2(15) . . . . ?
C2_10 C1_10 C3_10 F4_10 167.4(13) . . . . ?
O1_10 C1_10 C3_10 F5_10 -79.3(13) . . . . ?
C4_10 C1_10 C3_10 F5_10 163.3(11) . . . . ?
C2_10 C1_10 C3_10 F5_10 43.9(13) . . . . ?
O1_10 C1_10 C3_10 F6_10 160.5(11) . . . . ?
C4_10 C1_10 C3_10 F6_10 43.0(13) . . . . ?
C2_10 C1_10 C3_10 F6_10 -76.4(12) . . . . ?
O1_10 C1_10 C4_10 F9_10 48.4(14) . . . . ?
C3_10 C1_10 C4_10 F9_10 165.5(12) . . . . ?
C2_10 C1_10 C4_10 F9_10 -75.2(13) . . . . ?
O1_10 C1_10 C4_10 F8_10 169.2(11) . . . . ?
C3_10 C1_10 C4_10 F8_10 -73.8(13) . . . . ?
C2_10 C1_10 C4_10 F8_10 45.6(13) . . . . ?
O1_10 C1_10 C4_10 F7_10 -71.3(12) . . . . ?
C3_10 C1_10 C4_10 F7_10 45.7(12) . . . . ?
C2_10 C1_10 C4_10 F7_10 165.0(9) . . . . ?
Ag Cl1_9 C1_9 Cl2_9 22.4(5) . . . . ?
Ag Cl2_8 C1_8 Cl1_8 23.0(6) . . . . ?
Ag Cl2_7 C1_7 Cl1_7 1.8(5) . . . . ?
Ag Cl1_6 C1_6 Cl2_6 -42.0(8) . . . . ?
Al1 O1_4 C1_4 C2_4 -169.5(11) . . . . ?
Al1 O1_4 C1_4 C3_4 -49.9(15) . . . . ?
Al1 O1_4 C1_4 C4_4 70.2(14) . . . . ?
O1_4 C1_4 C2_4 F1_4 -45.5(8) . . . . ?
C3_4 C1_4 C2_4 F1_4 -166.9(6) . . . . ?
C4_4 C1_4 C2_4 F1_4 74.9(8) . . . . ?
O1_4 C1_4 C2_4 F3_4 74.2(8) . . . . ?
C3_4 C1_4 C2_4 F3_4 -47.2(8) . . . . ?
C4_4 C1_4 C2_4 F3_4 -165.4(6) . . . . ?
O1_4 C1_4 C2_4 F2_4 -162.6(7) . . . . ?
C3_4 C1_4 C2_4 F2_4 76.0(8) . . . . ?
C4_4 C1_4 C2_4 F2_4 -42.2(9) . . . . ?
O1_4 C1_4 C3_4 F6_4 -164.9(6) . . . . ?
C2_4 C1_4 C3_4 F6_4 -45.2(8) . . . . ?
C4_4 C1_4 C3_4 F6_4 74.0(8) . . . . ?
O1_4 C1_4 C3_4 F5_4 -43.7(8) . . . . ?
C2_4 C1_4 C3_4 F5_4 76.0(8) . . . . ?
C4_4 C1_4 C3_4 F5_4 -164.8(7) . . . . ?
O1_4 C1_4 C3_4 F4_4 74.2(8) . . . . ?
C2_4 C1_4 C3_4 F4_4 -166.2(6) . . . . ?
C4_4 C1_4 C3_4 F4_4 -47.0(8) . . . . ?
O1_4 C1_4 C4_4 F7_4 -47.0(8) . . . . ?
C2_4 C1_4 C4_4 F7_4 -166.5(6) . . . . ?
C3_4 C1_4 C4_4 F7_4 75.1(8) . . . . ?
O1_4 C1_4 C4_4 F8_4 -165.7(6) . . . . ?
C2_4 C1_4 C4_4 F8_4 74.7(8) . . . . ?
C3_4 C1_4 C4_4 F8_4 -43.7(8) . . . . ?
O1_4 C1_4 C4_4 F9_4 72.1(8) . . . . ?
C2_4 C1_4 C4_4 F9_4 -47.4(8) . . . . ?
C3_4 C1_4 C4_4 F9_4 -165.9(6) . . . . ?
Al1 O1_2 C1_2 C2_2 30(8) . . . . ?
Al1 O1_2 C1_2 C3_2 149(7) . . . . ?
Al1 O1_2 C1_2 C4_2 -91(8) . . . . ?
O1_2 C1_2 C2_2 F1_2 -38(3) . . . . ?
C3_2 C1_2 C2_2 F1_2 -155(2) . . . . ?
C4_2 C1_2 C2_2 F1_2 83(2) . . . . ?
O1_2 C1_2 C2_2 F2_2 -158(3) . . . . ?
C3_2 C1_2 C2_2 F2_2 85(3) . . . . ?
C4_2 C1_2 C2_2 F2_2 -37(3) . . . . ?
O1_2 C1_2 C2_2 F3_2 83(2) . . . . ?
C3_2 C1_2 C2_2 F3_2 -35(2) . . . . ?
C4_2 C1_2 C2_2 F3_2 -157(2) . . . . ?
O1_2 C1_2 C3_2 F4_2 75(2) . . . . ?
C2_2 C1_2 C3_2 F4_2 -164.1(19) . . . . ?
C4_2 C1_2 C3_2 F4_2 -43(2) . . . . ?
O1_2 C1_2 C3_2 F6_2 -165(3) . . . . ?
C2_2 C1_2 C3_2 F6_2 -43(2) . . . . ?
C4_2 C1_2 C3_2 F6_2 78(2) . . . . ?
O1_2 C1_2 C3_2 F5_2 -47(3) . . . . ?
C2_2 C1_2 C3_2 F5_2 74(2) . . . . ?
C4_2 C1_2 C3_2 F5_2 -165(2) . . . . ?
O1_2 C1_2 C4_2 F9_2 72(2) . . . . ?
C2_2 C1_2 C4_2 F9_2 -51(2) . . . . ?
C3_2 C1_2 C4_2 F9_2 -171.8(18) . . . . ?
O1_2 C1_2 C4_2 F8_2 -168(3) . . . . ?
C2_2 C1_2 C4_2 F8_2 69(2) . . . . ?
C3_2 C1_2 C4_2 F8_2 -51(3) . . . . ?
O1_2 C1_2 C4_2 F7_2 -50(3) . . . . ?
C2_2 C1_2 C4_2 F7_2 -172(2) . . . . ?
C3_2 C1_2 C4_2 F7_2 67(2) . . . . ?
Al1 O1_1 C1_1 C3_1 37(2) . . . . ?
Al1 O1_1 C1_1 C4_1 155.5(16) . . . . ?
Al1 O1_1 C1_1 C2_1 -85.6(19) . . . . ?
O1_1 C1_1 C2_1 F1_1 -76.0(10) . . . . ?
C3_1 C1_1 C2_1 F1_1 160.3(8) . . . . ?
C4_1 C1_1 C2_1 F1_1 43.0(10) . . . . ?
O1_1 C1_1 C2_1 F2_1 160.9(10) . . . . ?
C3_1 C1_1 C2_1 F2_1 37.3(11) . . . . ?
C4_1 C1_1 C2_1 F2_1 -80.0(11) . . . . ?
O1_1 C1_1 C2_1 F3_1 44.0(11) . . . . ?
C3_1 C1_1 C2_1 F3_1 -79.7(9) . . . . ?
C4_1 C1_1 C2_1 F3_1 163.1(8) . . . . ?
O1_1 C1_1 C3_1 F4_1 43.0(11) . . . . ?
C4_1 C1_1 C3_1 F4_1 -76.2(9) . . . . ?
C2_1 C1_1 C3_1 F4_1 166.0(8) . . . . ?
O1_1 C1_1 C3_1 F6_1 164.2(10) . . . . ?
C4_1 C1_1 C3_1 F6_1 45.0(11) . . . . ?
C2_1 C1_1 C3_1 F6_1 -72.8(11) . . . . ?
O1_1 C1_1 C3_1 F5_1 -76.1(9) . . . . ?
C4_1 C1_1 C3_1 F5_1 164.6(7) . . . . ?
C2_1 C1_1 C3_1 F5_1 46.9(9) . . . . ?
O1_1 C1_1 C4_1 F7_1 -75.5(10) . . . . ?
C3_1 C1_1 C4_1 F7_1 45.7(10) . . . . ?
C2_1 C1_1 C4_1 F7_1 164.2(8) . . . . ?
O1_1 C1_1 C4_1 F9_1 45.3(11) . . . . ?
C3_1 C1_1 C4_1 F9_1 166.5(8) . . . . ?
C2_1 C1_1 C4_1 F9_1 -75.0(10) . . . . ?
O1_1 C1_1 C4_1 F8_1 162.2(10) . . . . ?
C3_1 C1_1 C4_1 F8_1 -76.6(10) . . . . ?
C2_1 C1_1 C4_1 F8_1 41.9(11) . . . . ?
C1_3 O1_3 Al1 O1_4 60.4(15) . . . . ?
C1_3 O1_3 Al1 O1_1 -60.5(16) . . . . ?
C1_3 O1_3 Al1 O1_10 179.2(15) . . . . ?
C1_2 O1_2 Al1 O1_4 171(7) . . . . ?
C1_2 O1_2 Al1 O1_11 44(8) . . . . ?
C1_4 O1_4 Al1 O1_3 -134.4(13) . . . . ?
C1_4 O1_4 Al1 O1_2 -5(2) . . . . ?
C1_4 O1_4 Al1 O1_11 116.7(14) . . . . ?
C1_4 O1_4 Al1 O1_1 -12.2(14) . . . . ?
C1_4 O1_4 Al1 O1_10 103.9(14) . . . . ?
C1_11 O1_11 Al1 O1_2 150(3) . . . . ?
C1_11 O1_11 Al1 O1_4 27(3) . . . . ?
C1_1 O1_1 Al1 O1_3 -94.3(18) . . . . ?
C1_1 O1_1 Al1 O1_4 144.0(17) . . . . ?
C1_1 O1_1 Al1 O1_10 28(2) . . . . ?
C1_10 O1_10 Al1 O1_3 -36(2) . . . . ?
C1_10 O1_10 Al1 O1_4 85.2(18) . . . . ?
C1_10 O1_10 Al1 O1_1 -157.9(18) . . . . ?
